data_1513875
loop_
_publ_author_name
'Xu, Bin'
'Zhu, Shou-Fei'
'Zhang, Zhi-Chao'
'Yu, Zhi-Xiang'
'Ma, Yi'
'Zhou, Qi-Lin'

_publ_section_title
;
 Highly enantioselective S--H bond insertion cooperatively catalyzed by
 dirhodium complexes and chiral spiro phosphoric acids
;
_journal_issue 4
_journal_name_full 'Chemical Science'
_journal_page_first 1442
_journal_paper_doi 10.1039/c3sc52807c
_journal_volume 5
_journal_year 2014
_chemical_formula_sum 'C70 H66 Cl2 O19 P4 Rh2'
_chemical_formula_weight 1611.83
_chemical_name_systematic
; 
 ? 
;
_space_group_IT_number 19
_symmetry_cell_setting orthorhombic
_symmetry_space_group_name_Hall 'P 2ac 2ab'
_symmetry_space_group_name_H-M 'P 21 21 21'
_atom_sites_solution_hydrogens geom
_atom_sites_solution_primary direct
_atom_sites_solution_secondary difmap
_audit_creation_method SHELXL-97
_cell_angle_alpha 90.00
_cell_angle_beta 90.00
_cell_angle_gamma 90.00
_cell_formula_units_Z 4
_cell_length_a 16.527(3)
_cell_length_b 18.866(4)
_cell_length_c 26.157(5)
_cell_measurement_reflns_used 33175
_cell_measurement_temperature 113(2)
_cell_measurement_theta_max 34.9467
_cell_measurement_theta_min 1.3308
_cell_volume 8156(3)
_computing_cell_refinement CrystalClear
_computing_data_collection CrystalClear
_computing_data_reduction CrystalClear
_computing_molecular_graphics 'Bruker SHELXTL'
_computing_publication_material 'Bruker SHELXTL'
_computing_structure_refinement 'SHELXL-97 (Sheldrick, 1997)'
_computing_structure_solution 'SHELXS-97 (Sheldrick, 1990)'
_diffrn_ambient_temperature 113(2)
_diffrn_detector_area_resol_mean 7.31
_diffrn_measured_fraction_theta_full 1.000
_diffrn_measured_fraction_theta_max 1.000
_diffrn_measurement_device_type 'Rigaku Saturn 70 CCD'
_diffrn_measurement_method '\w scans'
_diffrn_radiation_monochromator multilayer
_diffrn_radiation_source 'rotating anode'
_diffrn_radiation_type MoK\a
_diffrn_radiation_wavelength 0.71073
_diffrn_reflns_av_R_equivalents 0.0642
_diffrn_reflns_av_sigmaI/netI 0.0562
_diffrn_reflns_limit_h_max 23
_diffrn_reflns_limit_h_min -22
_diffrn_reflns_limit_k_max 26
_diffrn_reflns_limit_k_min -26
_diffrn_reflns_limit_l_max 36
_diffrn_reflns_limit_l_min -36
_diffrn_reflns_number 110127
_diffrn_reflns_theta_full 29.97
_diffrn_reflns_theta_max 29.97
_diffrn_reflns_theta_min 1.33
_diffrn_standards_decay_% 0
_diffrn_standards_interval_count 0
_diffrn_standards_interval_time 0
_diffrn_standards_number 0
_exptl_absorpt_coefficient_mu 0.610
_exptl_absorpt_correction_T_max 0.9194
_exptl_absorpt_correction_T_min 0.8575
_exptl_absorpt_correction_type multi-scan
_exptl_absorpt_process_details CrystalClear
_exptl_crystal_colour Colorless
_exptl_crystal_density_diffrn 1.313
_exptl_crystal_density_method 'not measured'
_exptl_crystal_description Prism
_exptl_crystal_F_000 3288
_exptl_crystal_size_max 0.26
_exptl_crystal_size_mid 0.16
_exptl_crystal_size_min 0.14
_platon_squeeze_details
;
;
_refine_diff_density_max 0.645
_refine_diff_density_min -0.996
_refine_diff_density_rms 0.128
_refine_ls_abs_structure_details 'Flack H D (1983), Acta Cryst. A39, 876-881'
_refine_ls_abs_structure_Flack -0.010(18)
_refine_ls_extinction_coef 0.00175(11)
_refine_ls_extinction_expression Fc^*^=kFc[1+0.001xFc^2^\l^3^/sin(2\q)]^-1/4^
_refine_ls_extinction_method SHELXL
_refine_ls_goodness_of_fit_ref 1.097
_refine_ls_hydrogen_treatment constr
_refine_ls_matrix_type full
_refine_ls_number_parameters 887
_refine_ls_number_reflns 23721
_refine_ls_number_restraints 32
_refine_ls_restrained_S_all 1.099
_refine_ls_R_factor_all 0.0514
_refine_ls_R_factor_gt 0.0481
_refine_ls_shift/su_max 0.003
_refine_ls_shift/su_mean 0.000
_refine_ls_structure_factor_coef Fsqd
_refine_ls_weighting_details 'calc w=1/[\s^2^(Fo^2^)+(0.0568P)^2^+4.5444P] where P=(Fo^2^+2Fc^2^)/3'
_refine_ls_weighting_scheme calc
_refine_ls_wR_factor_gt 0.1192
_refine_ls_wR_factor_ref 0.1213
_reflns_number_gt 22439
_reflns_number_total 23721
_reflns_threshold_expression >2sigma(I)
_cod_data_source_file c3sc52807c.txt
_cod_data_source_block shelxl-sr
_cod_depositor_comments
;
The following automatic conversions were performed:

'_symmetry_cell_setting' value 'Orthorhombic' changed to
'orthorhombic' according to
/usr/data/users/saulius/crontab/automatic-downloads/current/RSC/lib/dictionaries/cif_core.dic
dictionary named 'cif_core.dic' version 2.4.2 from 2011-04-26.

Automatic conversion script
Id: cif_fix_values 2281 2013-09-26 08:29:07Z andrius 
;
_cod_original_sg_symbol_H-M P2(1)2(1)2(1)
_cod_database_code 1513875

loop_
_symmetry_equiv_pos_as_xyz
'x, y, z'
'-x+1/2, -y, z+1/2'
'-x, y+1/2, -z+1/2'
'x+1/2, -y+1/2, -z'

loop_
_atom_site_label
_atom_site_type_symbol
_atom_site_fract_x
_atom_site_fract_y
_atom_site_fract_z
_atom_site_U_iso_or_equiv
_atom_site_adp_type
_atom_site_occupancy
_atom_site_symmetry_multiplicity
_atom_site_calc_flag
_atom_site_refinement_flags
Rh1 Rh 0.178112(15) 0.010146(13) 0.301340(9) 0.01655(6) Uani 1 1 d .
Rh2 Rh 0.113695(15) 0.113192(14) 0.347358(9) 0.01638(6) Uani 1 1 d .
P1 P 0.23810(6) 0.15571(5) 0.26710(4) 0.02184(18) Uani 1 1 d .
P2 P 0.02303(6) 0.06529(5) 0.24951(3) 0.02001(17) Uani 1 1 d .
P3 P 0.05074(6) -0.03198(5) 0.38102(4) 0.01985(17) Uani 1 1 d .
P4 P 0.26366(6) 0.05636(5) 0.40122(4) 0.02145(18) Uani 1 1 d .
O17 O 0.05649(19) 0.20642(16) 0.39168(11) 0.0310(6) Uani 1 1 d .
O18 O 0.23900(16) -0.08231(15) 0.26124(10) 0.0248(5) Uani 1 1 d .
O1 O 0.24644(19) 0.07669(14) 0.25781(11) 0.0292(6) Uani 1 1 d .
O2 O 0.19714(16) 0.18095(14) 0.31509(10) 0.0222(5) Uani 1 1 d .
O3 O 0.19065(16) 0.19347(15) 0.22161(10) 0.0243(5) Uani 1 1 d .
O4 O 0.32840(16) 0.18410(13) 0.26327(10) 0.0229(5) Uani 1 1 d .
O5 O 0.08780(16) 0.00993(15) 0.24699(10) 0.0253(5) Uani 1 1 d .
O6 O 0.03618(15) 0.12636(13) 0.28610(9) 0.0218(5) Uani 1 1 d .
O7 O -0.06370(16) 0.03318(14) 0.26462(9) 0.0221(5) Uani 1 1 d .
O8 O 0.01284(15) 0.09207(13) 0.19251(10) 0.0217(5) Uani 1 1 d .
O9 O 0.03290(16) 0.04605(13) 0.38204(10) 0.0221(5) Uani 1 1 d .
O10 O 0.10942(18) -0.05990(13) 0.34275(11) 0.0276(6) Uani 1 1 d .
O11 O 0.07652(16) -0.05381(13) 0.43800(10) 0.0209(5) Uani 1 1 d .
O12 O -0.03063(16) -0.07514(14) 0.37114(10) 0.0226(5) Uani 1 1 d .
O13 O 0.18971(16) 0.10090(15) 0.40843(9) 0.0253(6) Uani 1 1 d .
O14 O 0.26932(16) 0.00982(17) 0.35475(10) 0.0286(6) Uani 1 1 d .
O15 O 0.27613(16) 0.00515(14) 0.44889(10) 0.0233(5) Uani 1 1 d .
O16 O 0.33817(15) 0.10967(15) 0.40397(10) 0.0229(5) Uani 1 1 d .
C1 C 0.2220(2) 0.1832(2) 0.17188(13) 0.0244(7) Uani 1 1 d .
C2 C 0.1973(2) 0.1254(2) 0.14260(15) 0.0308(8) Uani 1 1 d .
H2 H 0.1574 0.0938 0.1554 0.037 Uiso 1 1 calc R
C3 C 0.2309(3) 0.1141(3) 0.09470(15) 0.0355(9) Uani 1 1 d .
H3 H 0.2143 0.0743 0.0750 0.043 Uiso 1 1 calc R
C4 C 0.2885(3) 0.1603(3) 0.07533(16) 0.0386(10) Uani 1 1 d .
H4 H 0.3112 0.1525 0.0424 0.046 Uiso 1 1 calc R
C5 C 0.3126(3) 0.2181(2) 0.10461(15) 0.0313(8) Uani 1 1 d .
C6 C 0.3761(3) 0.2725(3) 0.09277(18) 0.0401(10) Uani 1 1 d .
H6A H 0.3550 0.3096 0.0696 0.048 Uiso 1 1 calc R
H6B H 0.4245 0.2505 0.0771 0.048 Uiso 1 1 calc R
C7 C 0.3959(3) 0.3035(2) 0.14671(17) 0.0346(9) Uani 1 1 d .
H7A H 0.4138 0.3534 0.1441 0.042 Uiso 1 1 calc R
H7B H 0.4388 0.2755 0.1638 0.042 Uiso 1 1 calc R
C8 C 0.3137(2) 0.2977(2) 0.17672(15) 0.0276(8) Uani 1 1 d .
C9 C 0.2789(2) 0.2311(2) 0.15278(15) 0.0252(7) Uani 1 1 d .
C10 C 0.3413(2) 0.2572(2) 0.27239(16) 0.0255(7) Uani 1 1 d .
C11 C 0.3628(3) 0.2772(3) 0.32136(17) 0.0347(9) Uani 1 1 d .
H11 H 0.3711 0.2429 0.3474 0.042 Uiso 1 1 calc R
C12 C 0.3722(3) 0.3509(2) 0.33152(18) 0.0365(10) Uani 1 1 d .
H12 H 0.3918 0.3658 0.3639 0.044 Uiso 1 1 calc R
C13 C 0.3536(3) 0.4006(2) 0.29524(19) 0.0361(9) Uani 1 1 d .
H13 H 0.3578 0.4497 0.3027 0.043 Uiso 1 1 calc R
C14 C 0.3281(3) 0.3777(2) 0.24679(16) 0.0304(8) Uani 1 1 d .
C15 C 0.2961(3) 0.4218(2) 0.20248(19) 0.0378(10) Uani 1 1 d .
H15A H 0.3400 0.4496 0.1863 0.045 Uiso 1 1 calc R
H15B H 0.2531 0.4546 0.2140 0.045 Uiso 1 1 calc R
C16 C 0.2625(3) 0.3664(2) 0.16570(17) 0.0381(10) Uani 1 1 d .
H16A H 0.2693 0.3819 0.1298 0.046 Uiso 1 1 calc R
H16B H 0.2043 0.3578 0.1723 0.046 Uiso 1 1 calc R
C17 C 0.3265(2) 0.3057(2) 0.23382(15) 0.0246(7) Uani 1 1 d .
C18 C -0.0939(2) -0.02309(18) 0.23369(13) 0.0199(6) Uani 1 1 d .
C19 C -0.0789(2) -0.0924(2) 0.24756(14) 0.0242(7) Uani 1 1 d .
H19 H -0.0500 -0.1023 0.2781 0.029 Uiso 1 1 calc R
C20 C -0.1057(2) -0.1476(2) 0.21714(14) 0.0260(7) Uani 1 1 d .
H20 H -0.0975 -0.1952 0.2278 0.031 Uiso 1 1 calc R
C21 C -0.1448(2) -0.1336(2) 0.17078(15) 0.0255(7) Uani 1 1 d .
H21 H -0.1610 -0.1712 0.1489 0.031 Uiso 1 1 calc R
C22 C -0.1595(2) -0.0629(2) 0.15745(14) 0.0241(7) Uani 1 1 d .
C23 C -0.1963(2) -0.0343(2) 0.10840(14) 0.0272(8) Uani 1 1 d .
H23A H -0.2560 -0.0387 0.1087 0.033 Uiso 1 1 calc R
H23B H -0.1745 -0.0591 0.0781 0.033 Uiso 1 1 calc R
C24 C -0.1698(2) 0.0446(2) 0.10928(14) 0.0257(7) Uani 1 1 d .
H24A H -0.2093 0.0749 0.0911 0.031 Uiso 1 1 calc R
H24B H -0.1158 0.0507 0.0934 0.031 Uiso 1 1 calc R
C25 C -0.1672(2) 0.06310(19) 0.16860(13) 0.0204(6) Uani 1 1 d .
C26 C -0.1371(2) -0.00752(19) 0.18923(13) 0.0197(6) Uani 1 1 d .
C27 C -0.0429(2) 0.14789(18) 0.18510(13) 0.0192(6) Uani 1 1 d .
C28 C -0.0152(2) 0.2175(2) 0.18771(14) 0.0258(7) Uani 1 1 d .
H28 H 0.0410 0.2270 0.1913 0.031 Uiso 1 1 calc R
C29 C -0.0712(3) 0.2736(2) 0.18500(15) 0.0294(8) Uani 1 1 d .
H29 H -0.0529 0.3213 0.1856 0.035 Uiso 1 1 calc R
C30 C -0.1536(3) 0.2587(2) 0.18147(15) 0.0282(8) Uani 1 1 d .
H30 H -0.1919 0.2962 0.1812 0.034 Uiso 1 1 calc R
C31 C -0.1796(3) 0.1893(2) 0.17834(14) 0.0256(7) Uani 1 1 d .
C32 C -0.2652(2) 0.1618(2) 0.17463(18) 0.0308(8) Uani 1 1 d .
H32A H -0.2876 0.1688 0.1399 0.037 Uiso 1 1 calc R
H32B H -0.3010 0.1852 0.1999 0.037 Uiso 1 1 calc R
C33 C -0.2544(2) 0.0821(2) 0.18695(16) 0.0278(8) Uani 1 1 d .
H33A H -0.2952 0.0533 0.1685 0.033 Uiso 1 1 calc R
H33B H -0.2602 0.0734 0.2241 0.033 Uiso 1 1 calc R
C34 C -0.1247(2) 0.13288(18) 0.17800(13) 0.0199(6) Uani 1 1 d .
C35 C -0.0960(2) -0.0581(2) 0.40436(15) 0.0246(7) Uani 1 1 d .
C36 C -0.1471(2) -0.0027(2) 0.39209(17) 0.0316(8) Uani 1 1 d .
H36 H -0.1416 0.0216 0.3605 0.038 Uiso 1 1 calc R
C37 C -0.2070(3) 0.0170(3) 0.42688(19) 0.0376(10) Uani 1 1 d .
H37 H -0.2440 0.0538 0.4184 0.045 Uiso 1 1 calc R
C38 C -0.2128(3) -0.0174(3) 0.4744(2) 0.0434(11) Uani 1 1 d .
H38 H -0.2523 -0.0027 0.4985 0.052 Uiso 1 1 calc R
C39 C -0.1608(3) -0.0729(2) 0.48598(17) 0.0331(9) Uani 1 1 d .
C40 C -0.1517(3) -0.1142(3) 0.53451(18) 0.0413(11) Uani 1 1 d .
H40A H -0.1946 -0.1506 0.5377 0.050 Uiso 1 1 calc R
H40B H -0.1536 -0.0826 0.5647 0.050 Uiso 1 1 calc R
C41 C -0.0679(3) -0.1486(3) 0.52868(17) 0.0387(10) Uani 1 1 d .
H41A H -0.0657 -0.1944 0.5471 0.046 Uiso 1 1 calc R
H41B H -0.0252 -0.1171 0.5425 0.046 Uiso 1 1 calc R
C42 C -0.0563(3) -0.1600(2) 0.46994(16) 0.0288(8) Uani 1 1 d .
C43 C -0.1032(2) -0.0960(2) 0.45025(15) 0.0264(8) Uani 1 1 d .
C44 C 0.0938(2) -0.12659(19) 0.44486(13) 0.0225(7) Uani 1 1 d .
C45 C 0.1729(2) -0.1496(2) 0.43893(14) 0.0262(7) Uani 1 1 d .
H45 H 0.2154 -0.1169 0.4324 0.031 Uiso 1 1 calc R
C46 C 0.1885(3) -0.2236(2) 0.44288(15) 0.0298(8) Uani 1 1 d .
H46 H 0.2424 -0.2403 0.4393 0.036 Uiso 1 1 calc R
C47 C 0.1276(3) -0.2710(2) 0.45164(15) 0.0302(9) Uani 1 1 d .
H47 H 0.1389 -0.3202 0.4540 0.036 Uiso 1 1 calc R
C48 C 0.0476(3) -0.2458(2) 0.45715(14) 0.0284(8) Uani 1 1 d .
C49 C -0.0300(3) -0.2878(2) 0.46326(18) 0.0383(10) Uani 1 1 d .
H49A H -0.0350 -0.3074 0.4982 0.046 Uiso 1 1 calc R
H49B H -0.0329 -0.3271 0.4382 0.046 Uiso 1 1 calc R
C50 C -0.0960(3) -0.2317(2) 0.45273(19) 0.0364(10) Uani 1 1 d .
H50A H -0.1455 -0.2416 0.4729 0.044 Uiso 1 1 calc R
H50B H -0.1103 -0.2304 0.4160 0.044 Uiso 1 1 calc R
C51 C 0.0311(2) -0.1730(2) 0.45638(14) 0.0232(7) Uani 1 1 d .
C52 C 0.2748(2) 0.0374(2) 0.49812(13) 0.0225(7) Uani 1 1 d .
C53 C 0.2011(2) 0.0443(2) 0.52345(15) 0.0287(8) Uani 1 1 d .
H53 H 0.1529 0.0260 0.5088 0.034 Uiso 1 1 calc R
C54 C 0.1990(3) 0.0782(3) 0.57009(16) 0.0351(9) Uani 1 1 d .
H54 H 0.1494 0.0820 0.5882 0.042 Uiso 1 1 calc R
C55 C 0.2704(3) 0.1074(3) 0.59114(16) 0.0379(10) Uani 1 1 d .
H55 H 0.2688 0.1319 0.6228 0.045 Uiso 1 1 calc R
C56 C 0.3426(3) 0.0998(3) 0.56501(15) 0.0355(10) Uani 1 1 d .
C57 C 0.4252(3) 0.1274(4) 0.5775(2) 0.0608(19) Uani 1 1 d .
H57A H 0.4519 0.0974 0.6036 0.073 Uiso 1 1 calc R
H57B H 0.4225 0.1768 0.5902 0.073 Uiso 1 1 calc R
C58 C 0.4706(3) 0.1237(3) 0.52634(18) 0.0450(13) Uani 1 1 d .
H58A H 0.5294 0.1173 0.5317 0.054 Uiso 1 1 calc R
H58B H 0.4613 0.1669 0.5057 0.054 Uiso 1 1 calc R
C59 C 0.4322(2) 0.0567(3) 0.50006(14) 0.0287(8) Uani 1 1 d .
C60 C 0.3459(2) 0.0623(2) 0.51840(14) 0.0272(8) Uani 1 1 d .
C61 C 0.4161(2) 0.08028(19) 0.40007(14) 0.0219(7) Uani 1 1 d .
C62 C 0.4530(3) 0.0760(2) 0.35211(17) 0.0340(9) Uani 1 1 d .
H62 H 0.4266 0.0947 0.3228 0.041 Uiso 1 1 calc R
C63 C 0.5279(3) 0.0447(3) 0.34750(18) 0.0387(10) Uani 1 1 d .
H63 H 0.5545 0.0448 0.3153 0.046 Uiso 1 1 calc R
C64 C 0.5659(3) 0.0124(3) 0.39013(16) 0.0354(9) Uani 1 1 d .
H64 H 0.6163 -0.0114 0.3867 0.042 Uiso 1 1 calc R
C65 C 0.5263(2) 0.0168(3) 0.43775(16) 0.0320(9) Uani 1 1 d .
C66 C 0.5512(3) -0.0177(4) 0.48858(19) 0.0529(15) Uani 1 1 d .
H66A H 0.5661 -0.0681 0.4838 0.064 Uiso 1 1 calc R
H66B H 0.5970 0.0078 0.5046 0.064 Uiso 1 1 calc R
C67 C 0.4736(3) -0.0102(3) 0.52038(17) 0.0432(11) Uani 1 1 d .
H67A H 0.4383 -0.0521 0.5159 0.052 Uiso 1 1 calc R
H67B H 0.4867 -0.0050 0.5571 0.052 Uiso 1 1 calc R
C68 C 0.4543(2) 0.0542(2) 0.44381(14) 0.0257(7) Uani 1 1 d .
C69 C 0.0272(11) 0.1823(10) 0.4409(7) 0.055(5) Uani 0.353(12) 1 d PU
H69A H -0.0139 0.1456 0.4358 0.082 Uiso 0.353(12) 1 calc PR
H69B H 0.0035 0.2222 0.4595 0.082 Uiso 0.353(12) 1 calc PR
H69C H 0.0724 0.1627 0.4606 0.082 Uiso 0.353(12) 1 calc PR
C70 C 0.3017(5) -0.0673(5) 0.2251(4) 0.048(2) Uani 0.647(12) 1 d PU
H70A H 0.2803 -0.0368 0.1980 0.072 Uiso 0.647(12) 1 calc PR
H70B H 0.3212 -0.1118 0.2101 0.072 Uiso 0.647(12) 1 calc PR
H70C H 0.3465 -0.0432 0.2424 0.072 Uiso 0.647(12) 1 calc PR
Cl1 Cl 0.09056(12) 0.18179(11) 0.79146(10) 0.0888(7) Uani 1 1 d DU
Cl2 Cl 0.10312(11) 0.16012(13) 0.90069(8) 0.0865(6) Uani 1 1 d DU
C71 C 0.1151(4) 0.1227(3) 0.83996(19) 0.0580(14) Uani 1 1 d DU
H71A H 0.1719 0.1072 0.8357 0.070 Uiso 1 1 calc R
H71B H 0.0801 0.0803 0.8371 0.070 Uiso 1 1 calc R
O19 O 0.11951(19) 0.87157(15) 0.20334(11) 0.0331(6) Uani 1 1 d .

loop_
_atom_site_aniso_label
_atom_site_aniso_U_11
_atom_site_aniso_U_22
_atom_site_aniso_U_33
_atom_site_aniso_U_23
_atom_site_aniso_U_13
_atom_site_aniso_U_12
Rh1 0.01830(11) 0.01723(11) 0.01412(10) 0.00068(9) -0.00106(9) 0.00079(9)
Rh2 0.01800(11) 0.01744(11) 0.01370(10) 0.00071(9) -0.00125(9) 0.00094(9)
P1 0.0253(4) 0.0213(4) 0.0189(4) -0.0023(3) 0.0048(3) -0.0041(4)
P2 0.0234(4) 0.0180(4) 0.0186(4) -0.0012(3) -0.0056(3) 0.0030(3)
P3 0.0218(4) 0.0178(4) 0.0200(4) 0.0012(3) 0.0030(3) 0.0006(3)
P4 0.0205(4) 0.0265(5) 0.0173(4) -0.0024(3) -0.0026(3) 0.0048(4)
O17 0.0342(15) 0.0341(15) 0.0247(14) -0.0065(11) -0.0019(12) 0.0092(13)
O18 0.0213(12) 0.0272(13) 0.0259(13) -0.0007(10) 0.0030(10) 0.0018(11)
O1 0.0410(16) 0.0192(12) 0.0274(14) 0.0023(10) 0.0154(12) -0.0071(12)
O2 0.0231(12) 0.0220(12) 0.0217(12) -0.0004(9) 0.0054(9) -0.0046(10)
O3 0.0219(12) 0.0305(14) 0.0203(12) -0.0018(10) 0.0033(9) -0.0024(11)
O4 0.0223(12) 0.0204(12) 0.0261(12) 0.0015(9) 0.0016(10) 0.0010(10)
O5 0.0280(12) 0.0241(12) 0.0239(12) -0.0049(10) -0.0123(10) 0.0040(11)
O6 0.0245(12) 0.0212(12) 0.0199(11) -0.0002(9) -0.0081(9) 0.0033(10)
O7 0.0288(13) 0.0223(12) 0.0153(11) 0.0004(9) -0.0031(10) -0.0005(10)
O8 0.0185(11) 0.0231(12) 0.0236(12) 0.0029(10) -0.0045(9) 0.0024(9)
O9 0.0244(12) 0.0183(12) 0.0235(12) 0.0054(10) 0.0062(10) 0.0004(10)
O10 0.0339(14) 0.0189(11) 0.0301(13) 0.0049(10) 0.0153(12) 0.0003(11)
O11 0.0242(12) 0.0187(12) 0.0197(11) -0.0004(9) -0.0025(9) 0.0027(10)
O12 0.0243(12) 0.0242(13) 0.0192(11) -0.0014(9) -0.0001(9) -0.0008(10)
O13 0.0238(13) 0.0379(15) 0.0141(11) 0.0005(10) -0.0034(9) 0.0082(11)
O14 0.0234(12) 0.0426(16) 0.0198(12) -0.0102(11) -0.0106(10) 0.0117(12)
O15 0.0256(12) 0.0223(12) 0.0219(11) -0.0020(10) -0.0037(9) -0.0002(11)
O16 0.0200(12) 0.0251(12) 0.0236(11) 0.0021(10) -0.0008(9) 0.0028(10)
C1 0.0264(18) 0.0300(19) 0.0169(15) 0.0002(13) 0.0024(13) 0.0013(15)
C2 0.0295(19) 0.039(2) 0.0234(18) -0.0077(15) -0.0004(14) -0.0013(16)
C3 0.045(2) 0.041(2) 0.0205(17) -0.0059(17) 0.0040(16) 0.008(2)
C4 0.047(3) 0.048(3) 0.0217(19) 0.0031(18) 0.0046(17) 0.012(2)
C5 0.031(2) 0.041(2) 0.0219(17) 0.0066(16) 0.0076(15) 0.0052(18)
C6 0.043(3) 0.043(2) 0.035(2) 0.0040(19) 0.013(2) -0.001(2)
C7 0.030(2) 0.039(2) 0.035(2) 0.0092(17) 0.0139(17) -0.0014(17)
C8 0.0263(18) 0.0268(18) 0.0299(19) 0.0022(15) 0.0079(15) 0.0012(15)
C9 0.0229(16) 0.0293(18) 0.0233(16) 0.0000(15) 0.0016(14) 0.0049(14)
C10 0.0192(16) 0.0232(17) 0.0342(19) -0.0034(14) 0.0026(14) -0.0042(13)
C11 0.032(2) 0.041(2) 0.031(2) -0.0028(18) -0.0026(16) 0.0012(18)
C12 0.038(2) 0.036(2) 0.036(2) -0.0141(18) -0.0027(17) -0.0070(19)
C13 0.034(2) 0.028(2) 0.047(2) -0.0119(18) 0.0044(19) -0.0092(17)
C14 0.0310(19) 0.0232(18) 0.037(2) -0.0001(15) 0.0130(17) -0.0036(16)
C15 0.039(2) 0.0259(19) 0.048(3) 0.0089(19) 0.011(2) -0.0015(17)
C16 0.042(2) 0.036(2) 0.036(2) 0.0109(18) 0.0105(19) 0.0082(19)
C17 0.0201(16) 0.0233(17) 0.0303(18) 0.0008(14) 0.0051(14) -0.0026(14)
C18 0.0213(15) 0.0205(16) 0.0179(14) -0.0014(12) -0.0017(12) 0.0002(12)
C19 0.0268(18) 0.0241(17) 0.0217(16) 0.0056(13) -0.0060(14) -0.0022(14)
C20 0.0293(19) 0.0211(16) 0.0276(17) 0.0036(13) -0.0026(15) 0.0005(15)
C21 0.0277(17) 0.0212(17) 0.0275(18) -0.0007(14) -0.0035(14) -0.0027(14)
C22 0.0221(16) 0.0275(17) 0.0228(16) -0.0031(14) -0.0022(13) -0.0025(13)
C23 0.0300(19) 0.0286(18) 0.0231(17) -0.0008(14) -0.0088(14) -0.0021(15)
C24 0.0269(18) 0.0250(17) 0.0252(17) 0.0015(13) -0.0095(14) 0.0008(15)
C25 0.0160(14) 0.0213(15) 0.0239(16) 0.0032(12) -0.0033(12) 0.0023(13)
C26 0.0190(14) 0.0200(15) 0.0201(15) 0.0020(12) 0.0004(11) 0.0019(12)
C27 0.0205(15) 0.0193(15) 0.0178(14) 0.0005(12) -0.0015(12) 0.0048(13)
C28 0.0273(18) 0.0290(18) 0.0210(16) 0.0025(14) -0.0063(14) -0.0079(15)
C29 0.040(2) 0.0209(17) 0.0273(19) -0.0008(14) -0.0054(16) 0.0001(16)
C30 0.035(2) 0.0214(17) 0.0279(18) -0.0015(14) -0.0089(15) 0.0057(15)
C31 0.0288(18) 0.0257(17) 0.0224(16) -0.0004(13) -0.0020(14) 0.0068(16)
C32 0.0216(17) 0.0264(19) 0.044(2) 0.0046(17) -0.0050(16) 0.0088(15)
C33 0.0237(17) 0.0294(19) 0.0303(19) 0.0011(15) 0.0008(14) -0.0018(15)
C34 0.0251(16) 0.0165(14) 0.0180(14) 0.0011(11) -0.0029(12) 0.0014(13)
C35 0.0209(16) 0.0252(17) 0.0277(17) 0.0022(14) 0.0041(13) -0.0052(14)
C36 0.0250(17) 0.031(2) 0.039(2) 0.0010(17) -0.0068(15) -0.0033(16)
C37 0.0222(17) 0.037(2) 0.054(3) 0.001(2) 0.0014(18) 0.0011(17)
C38 0.027(2) 0.047(3) 0.057(3) -0.003(2) 0.016(2) 0.003(2)
C39 0.030(2) 0.030(2) 0.040(2) 0.0026(17) 0.0113(17) -0.0052(16)
C40 0.045(2) 0.042(2) 0.036(2) 0.006(2) 0.0229(19) -0.004(2)
C41 0.045(3) 0.042(3) 0.029(2) 0.0047(18) 0.0127(19) 0.004(2)
C42 0.034(2) 0.0250(18) 0.0278(18) 0.0057(15) 0.0115(16) -0.0050(16)
C43 0.0228(17) 0.0304(19) 0.0261(17) 0.0013(14) 0.0035(14) -0.0066(15)
C44 0.0268(17) 0.0217(17) 0.0190(15) -0.0011(12) -0.0015(13) 0.0022(13)
C45 0.0262(17) 0.0270(18) 0.0254(17) -0.0016(14) -0.0023(14) -0.0012(16)
C46 0.033(2) 0.0292(19) 0.0271(18) 0.0023(15) 0.0005(16) 0.0066(16)
C47 0.045(2) 0.0214(17) 0.0244(17) 0.0004(14) 0.0047(16) 0.0111(17)
C48 0.041(2) 0.0228(18) 0.0210(17) 0.0044(13) 0.0036(15) 0.0010(16)
C49 0.054(3) 0.026(2) 0.035(2) 0.0062(17) 0.008(2) -0.010(2)
C50 0.038(2) 0.0240(19) 0.047(3) 0.0038(17) 0.0038(19) -0.0125(17)
C51 0.0260(17) 0.0220(17) 0.0215(16) -0.0009(13) 0.0036(13) 0.0002(14)
C52 0.0280(17) 0.0251(17) 0.0144(14) 0.0017(13) -0.0050(13) 0.0037(14)
C53 0.0269(18) 0.035(2) 0.0247(17) 0.0060(15) -0.0023(14) -0.0014(16)
C54 0.035(2) 0.044(2) 0.0263(19) 0.0008(17) -0.0006(16) -0.0006(19)
C55 0.029(2) 0.062(3) 0.0228(18) -0.0071(19) -0.0002(15) -0.003(2)
C56 0.031(2) 0.057(3) 0.0181(16) -0.0122(17) -0.0003(14) -0.0014(19)
C57 0.027(2) 0.118(6) 0.038(3) -0.032(3) -0.0001(19) -0.005(3)
C58 0.030(2) 0.072(4) 0.032(2) -0.021(2) 0.0021(17) -0.015(2)
C59 0.0244(18) 0.048(2) 0.0142(15) -0.0031(15) -0.0006(13) -0.0011(17)
C60 0.0258(18) 0.038(2) 0.0176(16) -0.0047(15) -0.0031(13) 0.0046(16)
C61 0.0212(16) 0.0194(16) 0.0250(16) -0.0005(13) -0.0025(13) -0.0007(13)
C62 0.035(2) 0.040(2) 0.0273(19) -0.0018(17) 0.0006(17) 0.0104(18)
C63 0.032(2) 0.058(3) 0.0268(19) -0.003(2) 0.0049(17) 0.011(2)
C64 0.035(2) 0.043(2) 0.0281(19) -0.0021(18) 0.0015(16) 0.009(2)
C65 0.0246(17) 0.043(2) 0.0281(19) -0.0095(17) -0.0009(15) 0.0016(18)
C66 0.038(2) 0.088(4) 0.033(2) 0.004(3) -0.0053(19) 0.027(3)
C67 0.034(2) 0.066(3) 0.029(2) 0.007(2) -0.0026(17) 0.014(2)
C68 0.0235(17) 0.035(2) 0.0186(16) -0.0046(14) -0.0040(13) 0.0013(15)
C69 0.051(7) 0.057(8) 0.057(8) 0.012(6) 0.012(6) 0.016(6)
C70 0.044(4) 0.043(4) 0.056(5) -0.005(3) 0.005(3) 0.000(3)
Cl1 0.0722(12) 0.0776(12) 0.1165(17) 0.0292(12) 0.0275(11) 0.0242(10)
Cl2 0.0528(9) 0.1144(16) 0.0922(13) -0.0510(12) -0.0125(9) 0.0235(10)
C71 0.063(3) 0.049(3) 0.061(3) -0.005(3) 0.014(3) 0.015(3)
O19 0.0345(15) 0.0321(15) 0.0326(14) 0.0003(12) -0.0004(13) -0.0055(12)

loop_
_atom_type_symbol
_atom_type_description
_atom_type_scat_dispersion_real
_atom_type_scat_dispersion_imag
_atom_type_scat_source
C C 0.0033 0.0016 'International Tables Vol C Tables 4.2.6.8 and 6.1.1.4'
H H 0.0000 0.0000 'International Tables Vol C Tables 4.2.6.8 and 6.1.1.4'
O O 0.0106 0.0060 'International Tables Vol C Tables 4.2.6.8 and 6.1.1.4'
P P 0.1023 0.0942 'International Tables Vol C Tables 4.2.6.8 and 6.1.1.4'
Cl Cl 0.1484 0.1585 'International Tables Vol C Tables 4.2.6.8 and 6.1.1.4'
Rh Rh -1.1178 0.9187 'International Tables Vol C Tables 4.2.6.8 and 6.1.1.4'

loop_
_geom_angle_atom_site_label_1
_geom_angle_atom_site_label_2
_geom_angle_atom_site_label_3
_geom_angle
O1 Rh1 O10 177.61(11)
O1 Rh1 O14 88.58(13)
O10 Rh1 O14 92.58(12)
O1 Rh1 O5 90.99(12)
O10 Rh1 O5 87.82(12)
O14 Rh1 O5 179.17(11)
O1 Rh1 O18 88.26(10)
O10 Rh1 O18 89.67(10)
O14 Rh1 O18 89.23(10)
O5 Rh1 O18 90.05(10)
O1 Rh1 Rh2 91.48(8)
O10 Rh1 Rh2 90.63(7)
O14 Rh1 Rh2 89.28(8)
O5 Rh1 Rh2 91.43(8)
O18 Rh1 Rh2 178.50(7)
O13 Rh2 O9 89.11(11)
O13 Rh2 O2 88.81(11)
O9 Rh2 O2 177.85(11)
O13 Rh2 O6 179.40(11)
O9 Rh2 O6 90.78(11)
O2 Rh2 O6 91.30(10)
O13 Rh2 O17 86.89(10)
O9 Rh2 O17 88.96(11)
O2 Rh2 O17 90.41(11)
O6 Rh2 O17 92.51(10)
O13 Rh2 Rh1 91.49(8)
O9 Rh2 Rh1 90.56(7)
O2 Rh2 Rh1 90.01(7)
O6 Rh2 Rh1 89.10(7)
O17 Rh2 Rh1 178.32(7)
O2 P1 O1 119.07(15)
O2 P1 O4 111.64(15)
O1 P1 O4 103.65(16)
O2 P1 O3 105.09(15)
O1 P1 O3 111.38(17)
O4 P1 O3 105.34(14)
O5 P2 O6 117.14(14)
O5 P2 O8 104.91(15)
O6 P2 O8 111.59(14)
O5 P2 O7 112.70(16)
O6 P2 O7 105.06(15)
O8 P2 O7 104.91(13)
O10 P3 O9 119.10(15)
O10 P3 O12 105.05(16)
O9 P3 O12 109.77(15)
O10 P3 O11 111.14(16)
O9 P3 O11 106.70(15)
O12 P3 O11 104.11(14)
O13 P4 O14 118.78(14)
O13 P4 O15 110.38(15)
O14 P4 O15 105.73(16)
O13 P4 O16 105.76(15)
O14 P4 O16 110.96(16)
O15 P4 O16 104.37(14)
C69 O17 Rh2 110.1(7)
C70 O18 Rh1 118.3(4)
P1 O1 Rh1 117.78(16)
P1 O2 Rh2 116.53(15)
C1 O3 P1 116.5(2)
C10 O4 P1 117.3(2)
P2 O5 Rh1 119.08(15)
P2 O6 Rh2 119.20(14)
C18 O7 P2 117.0(2)
C27 O8 P2 115.9(2)
P3 O9 Rh2 118.01(15)
P3 O10 Rh1 119.16(15)
C44 O11 P3 114.9(2)
C35 O12 P3 115.2(2)
P4 O13 Rh2 117.85(15)
P4 O14 Rh1 120.17(15)
C52 O15 P4 116.6(2)
C61 O16 P4 117.1(2)
C2 C1 C9 120.5(3)
C2 C1 O3 120.4(3)
C9 C1 O3 119.2(3)
C3 C2 C1 120.0(4)
C3 C2 H2 120.0
C1 C2 H2 120.0
C4 C3 C2 120.5(4)
C4 C3 H3 119.7
C2 C3 H3 119.7
C3 C4 C5 119.2(4)
C3 C4 H4 120.4
C5 C4 H4 120.4
C4 C5 C9 121.2(4)
C4 C5 C6 128.5(4)
C9 C5 C6 110.2(4)
C5 C6 C7 102.5(3)
C5 C6 H6A 111.3
C7 C6 H6A 111.3
C5 C6 H6B 111.3
C7 C6 H6B 111.3
H6A C6 H6B 109.2
C6 C7 C8 104.1(4)
C6 C7 H7A 110.9
C8 C7 H7A 110.9
C6 C7 H7B 110.9
C8 C7 H7B 110.9
H7A C7 H7B 108.9
C17 C8 C9 122.8(3)
C17 C8 C7 111.3(3)
C9 C8 C7 100.3(3)
C17 C8 C16 100.0(3)
C9 C8 C16 113.8(4)
C7 C8 C16 108.4(3)
C1 C9 C5 118.5(4)
C1 C9 C8 130.0(3)
C5 C9 C8 111.4(3)
C11 C10 C17 122.8(4)
C11 C10 O4 117.4(4)
C17 C10 O4 119.7(3)
C10 C11 C12 117.9(4)
C10 C11 H11 121.1
C12 C11 H11 121.1
C13 C12 C11 120.9(4)
C13 C12 H12 119.5
C11 C12 H12 119.5
C12 C13 C14 118.9(4)
C12 C13 H13 120.6
C14 C13 H13 120.6
C17 C14 C13 121.6(4)
C17 C14 C15 109.9(4)
C13 C14 C15 128.5(4)
C14 C15 C16 103.4(3)
C14 C15 H15A 111.1
C16 C15 H15A 111.1
C14 C15 H15B 111.1
C16 C15 H15B 111.1
H15A C15 H15B 109.0
C15 C16 C8 104.7(4)
C15 C16 H16A 110.8
C8 C16 H16A 110.8
C15 C16 H16B 110.8
C8 C16 H16B 110.8
H16A C16 H16B 108.9
C10 C17 C14 117.5(4)
C10 C17 C8 132.6(4)
C14 C17 C8 109.8(3)
C19 C18 C26 120.7(3)
C19 C18 O7 119.6(3)
C26 C18 O7 119.7(3)
C18 C19 C20 120.3(3)
C18 C19 H19 119.9
C20 C19 H19 119.9
C19 C20 C21 120.3(3)
C19 C20 H20 119.8
C21 C20 H20 119.8
C20 C21 C22 118.4(3)
C20 C21 H21 120.8
C22 C21 H21 120.8
C26 C22 C21 121.5(3)
C26 C22 C23 110.3(3)
C21 C22 C23 128.2(3)
C22 C23 C24 102.4(3)
C22 C23 H23A 111.3
C24 C23 H23A 111.3
C22 C23 H23B 111.3
C24 C23 H23B 111.3
H23A C23 H23B 109.2
C23 C24 C25 103.4(3)
C23 C24 H24A 111.1
C25 C24 H24A 111.1
C23 C24 H24B 111.1
C25 C24 H24B 111.1
H24A C24 H24B 109.0
C34 C25 C26 123.6(3)
C34 C25 C33 100.3(3)
C26 C25 C33 113.2(3)
C34 C25 C24 111.2(3)
C26 C25 C24 99.4(3)
C33 C25 C24 109.0(3)
C22 C26 C18 118.6(3)
C22 C26 C25 111.1(3)
C18 C26 C25 130.3(3)
C28 C27 C34 121.2(3)
C28 C27 O8 118.8(3)
C34 C27 O8 120.0(3)
C27 C28 C29 119.3(4)
C27 C28 H28 120.3
C29 C28 H28 120.3
C30 C29 C28 119.6(4)
C30 C29 H29 120.2
C28 C29 H29 120.2
C31 C30 C29 120.0(4)
C31 C30 H30 120.0
C29 C30 H30 120.0
C30 C31 C34 121.4(4)
C30 C31 C32 128.5(4)
C34 C31 C32 110.1(3)
C31 C32 C33 102.3(3)
C31 C32 H32A 111.3
C33 C32 H32A 111.3
C31 C32 H32B 111.3
C33 C32 H32B 111.3
H32A C32 H32B 109.2
C32 C33 C25 105.4(3)
C32 C33 H33A 110.7
C25 C33 H33A 110.7
C32 C33 H33B 110.7
C25 C33 H33B 110.7
H33A C33 H33B 108.8
C27 C34 C31 118.2(3)
C27 C34 C25 130.5(3)
C31 C34 C25 111.3(3)
C36 C35 C43 122.2(4)
C36 C35 O12 119.6(3)
C43 C35 O12 118.2(3)
C35 C36 C37 119.0(4)
C35 C36 H36 120.5
C37 C36 H36 120.5
C36 C37 C38 120.1(4)
C36 C37 H37 119.9
C38 C37 H37 119.9
C39 C38 C37 120.0(4)
C39 C38 H38 120.0
C37 C38 H38 120.0
C38 C39 C43 120.5(4)
C38 C39 C40 129.8(4)
C43 C39 C40 109.7(4)
C39 C40 C41 103.0(3)
C39 C40 H40A 111.2
C41 C40 H40A 111.2
C39 C40 H40B 111.2
C41 C40 H40B 111.2
H40A C40 H40B 109.1
C40 C41 C42 105.4(4)
C40 C41 H41A 110.7
C42 C41 H41A 110.7
C40 C41 H41B 110.7
C42 C41 H41B 110.7
H41A C41 H41B 108.8
C51 C42 C43 122.5(3)
C51 C42 C41 111.8(4)
C43 C42 C41 99.3(3)
C51 C42 C50 101.1(3)
C43 C42 C50 111.9(4)
C41 C42 C50 110.4(3)
C35 C43 C39 118.0(4)
C35 C43 C42 130.5(4)
C39 C43 C42 111.4(3)
C45 C44 C51 122.1(3)
C45 C44 O11 118.7(3)
C51 C44 O11 119.3(3)
C44 C45 C46 118.0(4)
C44 C45 H45 121.0
C46 C45 H45 121.0
C47 C46 C45 121.4(4)
C47 C46 H46 119.3
C45 C46 H46 119.3
C46 C47 C48 119.2(4)
C46 C47 H47 120.4
C48 C47 H47 120.4
C51 C48 C47 120.7(4)
C51 C48 C49 110.5(4)
C47 C48 C49 128.8(4)
C48 C49 C50 102.7(3)
C48 C49 H49A 111.2
C50 C49 H49A 111.2
C48 C49 H49B 111.2
C50 C49 H49B 111.2
H49A C49 H49B 109.1
C49 C50 C42 104.1(4)
C49 C50 H50A 110.9
C42 C50 H50A 110.9
C49 C50 H50B 110.9
C42 C50 H50B 110.9
H50A C50 H50B 108.9
C44 C51 C48 118.4(4)
C44 C51 C42 131.5(4)
C48 C51 C42 110.1(3)
C60 C52 C53 122.2(3)
C60 C52 O15 118.8(3)
C53 C52 O15 119.0(3)
C54 C53 C52 119.1(4)
C54 C53 H53 120.4
C52 C53 H53 120.4
C53 C54 C55 120.4(4)
C53 C54 H54 119.8
C55 C54 H54 119.8
C56 C55 C54 119.1(4)
C56 C55 H55 120.4
C54 C55 H55 120.4
C55 C56 C60 120.9(4)
C55 C56 C57 130.0(4)
C60 C56 C57 109.1(4)
C56 C57 C58 103.8(4)
C56 C57 H57A 111.0
C58 C57 H57A 111.0
C56 C57 H57B 111.0
C58 C57 H57B 111.0
H57A C57 H57B 109.0
C57 C58 C59 102.8(4)
C57 C58 H58A 111.2
C59 C58 H58A 111.2
C57 C58 H58B 111.2
C59 C58 H58B 111.2
H58A C58 H58B 109.1
C60 C59 C68 122.6(3)
C60 C59 C67 111.7(4)
C68 C59 C67 101.7(3)
C60 C59 C58 100.7(3)
C68 C59 C58 110.6(4)
C67 C59 C58 109.3(4)
C52 C60 C56 118.2(4)
C52 C60 C59 131.5(3)
C56 C60 C59 110.3(3)
C68 C61 C62 121.1(4)
C68 C61 O16 119.6(3)
C62 C61 O16 119.2(3)
C63 C62 C61 119.8(4)
C63 C62 H62 120.1
C61 C62 H62 120.1
C62 C63 C64 120.9(4)
C62 C63 H63 119.5
C64 C63 H63 119.5
C65 C64 C63 117.7(4)
C65 C64 H64 121.2
C63 C64 H64 121.2
C68 C65 C64 121.8(4)
C68 C65 C66 110.1(4)
C64 C65 C66 128.0(4)
C67 C66 C65 101.9(4)
C67 C66 H66A 111.4
C65 C66 H66A 111.4
C67 C66 H66B 111.4
C65 C66 H66B 111.4
H66A C66 H66B 109.2
C59 C67 C66 105.2(4)
C59 C67 H67A 110.7
C66 C67 H67A 110.7
C59 C67 H67B 110.7
C66 C67 H67B 110.7
H67A C67 H67B 108.8
C65 C68 C61 118.2(4)
C65 C68 C59 109.4(3)
C61 C68 C59 132.4(4)
O17 C69 H69A 109.5
O17 C69 H69B 109.5
H69A C69 H69B 109.5
O17 C69 H69C 109.5
H69A C69 H69C 109.5
H69B C69 H69C 109.5
O18 C70 H70A 109.5
O18 C70 H70B 109.5
H70A C70 H70B 109.5
O18 C70 H70C 109.5
H70A C70 H70C 109.5
H70B C70 H70C 109.5
Cl1 C71 Cl2 112.2(3)
Cl1 C71 H71A 109.2
Cl2 C71 H71A 109.2
Cl1 C71 H71B 109.2
Cl2 C71 H71B 109.2
H71A C71 H71B 107.9

loop_
_geom_bond_atom_site_label_1
_geom_bond_atom_site_label_2
_geom_bond_distance
Rh1 O1 2.037(3)
Rh1 O10 2.051(3)
Rh1 O14 2.055(2)
Rh1 O5 2.061(2)
Rh1 O18 2.271(3)
Rh1 Rh2 2.5222(5)
Rh2 O13 2.046(2)
Rh2 O9 2.052(2)
Rh2 O2 2.061(2)
Rh2 O6 2.066(2)
Rh2 O17 2.309(3)
P1 O2 1.504(3)
P1 O1 1.517(3)
P1 O4 1.589(3)
P1 O3 1.593(3)
P2 O5 1.497(3)
P2 O6 1.514(3)
P2 O8 1.583(3)
P2 O7 1.606(3)
P3 O10 1.490(3)
P3 O9 1.502(3)
P3 O12 1.593(3)
P3 O11 1.604(3)
P4 O13 1.495(3)
P4 O14 1.502(3)
P4 O15 1.591(3)
P4 O16 1.592(3)
O17 C69 1.448(16)
O18 C70 1.430(9)
O3 C1 1.414(4)
O4 C10 1.416(5)
O7 C18 1.425(4)
O8 C27 1.413(4)
O11 C44 1.414(4)
O12 C35 1.423(4)
O15 C52 1.424(4)
O16 C61 1.405(4)
C1 C2 1.393(6)
C1 C9 1.396(5)
C2 C3 1.387(5)
C2 H2 0.9500
C3 C4 1.387(7)
C3 H3 0.9500
C4 C5 1.392(7)
C4 H4 0.9500
C5 C9 1.399(5)
C5 C6 1.501(6)
C6 C7 1.562(7)
C6 H6A 0.9900
C6 H6B 0.9900
C7 C8 1.574(5)
C7 H7A 0.9900
C7 H7B 0.9900
C8 C17 1.516(6)
C8 C9 1.518(6)
C8 C16 1.574(6)
C10 C11 1.382(6)
C10 C17 1.384(6)
C11 C12 1.424(6)
C11 H11 0.9500
C12 C13 1.369(7)
C12 H12 0.9500
C13 C14 1.404(6)
C13 H13 0.9500
C14 C17 1.399(5)
C14 C15 1.522(6)
C15 C16 1.525(7)
C15 H15A 0.9900
C15 H15B 0.9900
C16 H16A 0.9900
C16 H16B 0.9900
C18 C19 1.380(5)
C18 C26 1.395(5)
C19 C20 1.383(5)
C19 H19 0.9500
C20 C21 1.399(5)
C20 H20 0.9500
C21 C22 1.400(5)
C21 H21 0.9500
C22 C26 1.385(5)
C22 C23 1.519(5)
C23 C24 1.552(5)
C23 H23A 0.9900
C23 H23B 0.9900
C24 C25 1.591(5)
C24 H24A 0.9900
C24 H24B 0.9900
C25 C34 1.512(5)
C25 C26 1.521(5)
C25 C33 1.560(5)
C27 C28 1.392(5)
C27 C34 1.394(5)
C28 C29 1.408(6)
C28 H28 0.9500
C29 C30 1.394(6)
C29 H29 0.9500
C30 C31 1.379(6)
C30 H30 0.9500
C31 C34 1.399(5)
C31 C32 1.510(6)
C32 C33 1.548(6)
C32 H32A 0.9900
C32 H32B 0.9900
C33 H33A 0.9900
C33 H33B 0.9900
C35 C36 1.382(6)
C35 C43 1.402(5)
C36 C37 1.395(6)
C36 H36 0.9500
C37 C38 1.405(7)
C37 H37 0.9500
C38 C39 1.389(7)
C38 H38 0.9500
C39 C43 1.403(6)
C39 C40 1.496(6)
C40 C41 1.538(7)
C40 H40A 0.9900
C40 H40B 0.9900
C41 C42 1.563(6)
C41 H41A 0.9900
C41 H41B 0.9900
C42 C51 1.507(6)
C42 C43 1.524(6)
C42 C50 1.570(6)
C44 C45 1.386(5)
C44 C51 1.390(5)
C45 C46 1.424(6)
C45 H45 0.9500
C46 C47 1.366(6)
C46 H46 0.9500
C47 C48 1.412(6)
C47 H47 0.9500
C48 C51 1.401(5)
C48 C49 1.516(6)
C49 C50 1.545(7)
C49 H49A 0.9900
C49 H49B 0.9900
C50 H50A 0.9900
C50 H50B 0.9900
C52 C60 1.373(5)
C52 C53 1.393(5)
C53 C54 1.378(6)
C53 H53 0.9500
C54 C55 1.413(6)
C54 H54 0.9500
C55 C56 1.383(6)
C55 H55 0.9500
C56 C60 1.410(5)
C56 C57 1.498(6)
C57 C58 1.535(7)
C57 H57A 0.9900
C57 H57B 0.9900
C58 C59 1.571(6)
C58 H58A 0.9900
C58 H58B 0.9900
C59 C60 1.508(5)
C59 C68 1.517(5)
C59 C67 1.531(7)
C61 C68 1.397(5)
C61 C62 1.398(6)
C62 C63 1.376(6)
C62 H62 0.9500
C63 C64 1.418(6)
C63 H63 0.9500
C64 C65 1.409(6)
C64 H64 0.9500
C65 C68 1.393(6)
C65 C66 1.536(7)
C66 C67 1.535(7)
C66 H66A 0.9900
C66 H66B 0.9900
C67 H67A 0.9900
C67 H67B 0.9900
C69 H69A 0.9800
C69 H69B 0.9800
C69 H69C 0.9800
C70 H70A 0.9800
C70 H70B 0.9800
C70 H70C 0.9800
Cl1 C71 1.737(5)
Cl2 C71 1.750(5)
C71 H71A 0.9900
C71 H71B 0.9900

loop_
_geom_torsion_atom_site_label_1
_geom_torsion_atom_site_label_2
_geom_torsion_atom_site_label_3
_geom_torsion_atom_site_label_4
_geom_torsion
O1 Rh1 Rh2 O13 -99.52(12)
O10 Rh1 Rh2 O13 81.62(12)
O14 Rh1 Rh2 O13 -10.96(12)
O5 Rh1 Rh2 O13 169.46(11)
O18 Rh1 Rh2 O13 -20(3)
O1 Rh1 Rh2 O9 171.36(12)
O10 Rh1 Rh2 O9 -7.51(11)
O14 Rh1 Rh2 O9 -100.08(12)
O5 Rh1 Rh2 O9 80.33(11)
O18 Rh1 Rh2 O9 -109(3)
O1 Rh1 Rh2 O2 -10.71(12)
O10 Rh1 Rh2 O2 170.42(12)
O14 Rh1 Rh2 O2 77.85(12)
O5 Rh1 Rh2 O2 -101.74(11)
O18 Rh1 Rh2 O2 69(3)
O1 Rh1 Rh2 O6 80.59(12)
O10 Rh1 Rh2 O6 -98.27(12)
O14 Rh1 Rh2 O6 169.15(11)
O5 Rh1 Rh2 O6 -10.44(11)
O18 Rh1 Rh2 O6 160(3)
O1 Rh1 Rh2 O17 -115(3)
O10 Rh1 Rh2 O17 66(3)
O14 Rh1 Rh2 O17 -27(3)
O5 Rh1 Rh2 O17 154(3)
O18 Rh1 Rh2 O17 -35(4)
O13 Rh2 O17 C69 -57.4(8)
O9 Rh2 O17 C69 31.8(8)
O2 Rh2 O17 C69 -146.1(8)
O6 Rh2 O17 C69 122.5(8)
Rh1 Rh2 O17 C69 -42(3)
O1 Rh1 O18 C70 3.5(5)
O10 Rh1 O18 C70 -177.7(5)
O14 Rh1 O18 C70 -85.1(5)
O5 Rh1 O18 C70 94.5(5)
Rh2 Rh1 O18 C70 -76(3)
O2 P1 O1 Rh1 14.8(3)
O4 P1 O1 Rh1 139.52(18)
O3 P1 O1 Rh1 -107.68(19)
O10 Rh1 O1 P1 153(3)
O14 Rh1 O1 P1 -88.2(2)
O5 Rh1 O1 P1 92.5(2)
O18 Rh1 O1 P1 -177.5(2)
Rh2 Rh1 O1 P1 1.0(2)
O1 P1 O2 Rh2 -26.4(3)
O4 P1 O2 Rh2 -147.15(15)
O3 P1 O2 Rh2 99.16(17)
O13 Rh2 O2 P1 112.95(18)
O9 Rh2 O2 P1 127(3)
O6 Rh2 O2 P1 -67.64(17)
O17 Rh2 O2 P1 -160.16(17)
Rh1 Rh2 O2 P1 21.46(16)
O2 P1 O3 C1 174.7(3)
O1 P1 O3 C1 -55.0(3)
O4 P1 O3 C1 56.7(3)
O2 P1 O4 C10 -48.2(3)
O1 P1 O4 C10 -177.5(3)
O3 P1 O4 C10 65.4(3)
O6 P2 O5 Rh1 11.0(2)
O8 P2 O5 Rh1 135.35(17)
O7 P2 O5 Rh1 -111.08(18)
O1 Rh1 O5 P2 -88.86(19)
O10 Rh1 O5 P2 93.21(19)
O14 Rh1 O5 P2 -147(9)
O18 Rh1 O5 P2 -177.12(19)
Rh2 Rh1 O5 P2 2.64(18)
O5 P2 O6 Rh2 -22.9(2)
O8 P2 O6 Rh2 -143.80(15)
O7 P2 O6 Rh2 103.06(17)
O13 Rh2 O6 P2 -150(12)
O9 Rh2 O6 P2 -70.56(18)
O2 Rh2 O6 P2 109.98(18)
O17 Rh2 O6 P2 -159.56(18)
Rh1 Rh2 O6 P2 19.99(16)
O5 P2 O7 C18 -55.2(3)
O6 P2 O7 C18 176.2(2)
O8 P2 O7 C18 58.4(3)
O5 P2 O8 C27 -176.9(2)
O6 P2 O8 C27 -49.1(3)
O7 P2 O8 C27 64.1(3)
O10 P3 O9 Rh2 -18.7(3)
O12 P3 O9 Rh2 -139.77(15)
O11 P3 O9 Rh2 108.01(17)
O13 Rh2 O9 P3 -76.20(18)
O2 Rh2 O9 P3 -90(3)
O6 Rh2 O9 P3 104.39(18)
O17 Rh2 O9 P3 -163.11(18)
Rh1 Rh2 O9 P3 15.29(17)
O9 P3 O10 Rh1 10.4(3)
O12 P3 O10 Rh1 133.85(18)
O11 P3 O10 Rh1 -114.15(18)
O1 Rh1 O10 P3 -151(3)
O14 Rh1 O10 P3 90.0(2)
O5 Rh1 O10 P3 -90.7(2)
O18 Rh1 O10 P3 179.2(2)
Rh2 Rh1 O10 P3 0.67(19)
O10 P3 O11 C44 -50.2(3)
O9 P3 O11 C44 178.4(2)
O12 P3 O11 C44 62.4(3)
O10 P3 O12 C35 178.9(2)
O9 P3 O12 C35 -51.9(3)
O11 P3 O12 C35 62.0(3)
O14 P4 O13 Rh2 -13.9(3)
O15 P4 O13 Rh2 -136.17(16)
O16 P4 O13 Rh2 111.51(18)
O9 Rh2 O13 P4 106.30(19)
O2 Rh2 O13 P4 -74.22(19)
O6 Rh2 O13 P4 -175(100)
O17 Rh2 O13 P4 -164.7(2)
Rh1 Rh2 O13 P4 15.76(18)
O13 P4 O14 Rh1 1.8(3)
O15 P4 O14 Rh1 126.37(19)
O16 P4 O14 Rh1 -121.06(19)
O1 Rh1 O14 P4 99.3(2)
O10 Rh1 O14 P4 -82.8(2)
O5 Rh1 O14 P4 158(9)
O18 Rh1 O14 P4 -172.5(2)
Rh2 Rh1 O14 P4 7.8(2)
O13 P4 O15 C52 -51.4(3)
O14 P4 O15 C52 178.9(3)
O16 P4 O15 C52 61.8(3)
O13 P4 O16 C61 177.7(2)
O14 P4 O16 C61 -52.2(3)
O15 P4 O16 C61 61.3(3)
P1 O3 C1 C2 88.5(4)
P1 O3 C1 C9 -90.6(4)
C9 C1 C2 C3 1.8(6)
O3 C1 C2 C3 -177.3(4)
C1 C2 C3 C4 -0.8(7)
C2 C3 C4 C5 0.3(7)
C3 C4 C5 C9 -1.0(7)
C3 C4 C5 C6 176.7(5)
C4 C5 C6 C7 -159.6(4)
C9 C5 C6 C7 18.3(5)
C5 C6 C7 C8 -31.5(4)
C6 C7 C8 C17 163.9(3)
C6 C7 C8 C9 32.4(4)
C6 C7 C8 C16 -87.1(4)
C2 C1 C9 C5 -2.4(6)
O3 C1 C9 C5 176.7(3)
C2 C1 C9 C8 178.7(4)
O3 C1 C9 C8 -2.2(6)
C4 C5 C9 C1 2.0(6)
C6 C5 C9 C1 -176.1(4)
C4 C5 C9 C8 -178.9(4)
C6 C5 C9 C8 3.0(5)
C17 C8 C9 C1 32.6(6)
C7 C8 C9 C1 156.4(4)
C16 C8 C9 C1 -88.1(5)
C17 C8 C9 C5 -146.3(4)
C7 C8 C9 C5 -22.5(4)
C16 C8 C9 C5 93.0(4)
P1 O4 C10 C11 94.7(4)
P1 O4 C10 C17 -80.8(4)
C17 C10 C11 C12 -1.8(6)
O4 C10 C11 C12 -177.1(4)
C10 C11 C12 C13 5.7(7)
C11 C12 C13 C14 -2.7(7)
C12 C13 C14 C17 -4.2(6)
C12 C13 C14 C15 173.1(4)
C17 C14 C15 C16 9.1(5)
C13 C14 C15 C16 -168.4(4)
C14 C15 C16 C8 -27.4(4)
C17 C8 C16 C15 34.6(4)
C9 C8 C16 C15 167.3(3)
C7 C8 C16 C15 -82.0(4)
C11 C10 C17 C14 -4.7(6)
O4 C10 C17 C14 170.5(3)
C11 C10 C17 C8 170.3(4)
O4 C10 C17 C8 -14.5(6)
C13 C14 C17 C10 7.8(6)
C15 C14 C17 C10 -169.9(4)
C13 C14 C17 C8 -168.3(4)
C15 C14 C17 C8 14.0(5)
C9 C8 C17 C10 27.8(7)
C7 C8 C17 C10 -90.9(5)
C16 C8 C17 C10 154.7(4)
C9 C8 C17 C14 -157.0(4)
C7 C8 C17 C14 84.4(4)
C16 C8 C17 C14 -30.0(4)
P2 O7 C18 C19 92.8(4)
P2 O7 C18 C26 -86.0(3)
C26 C18 C19 C20 0.8(6)
O7 C18 C19 C20 -178.0(3)
C18 C19 C20 C21 3.1(6)
C19 C20 C21 C22 -3.1(6)
C20 C21 C22 C26 -0.8(6)
C20 C21 C22 C23 176.3(4)
C26 C22 C23 C24 15.8(4)
C21 C22 C23 C24 -161.6(4)
C22 C23 C24 C25 -31.9(4)
C23 C24 C25 C34 167.3(3)
C23 C24 C25 C26 35.6(3)
C23 C24 C25 C33 -83.0(3)
C21 C22 C26 C18 4.5(5)
C23 C22 C26 C18 -173.0(3)
C21 C22 C26 C25 -174.3(3)
C23 C22 C26 C25 8.2(4)
C19 C18 C26 C22 -4.5(5)
O7 C18 C26 C22 174.2(3)
C19 C18 C26 C25 174.0(4)
O7 C18 C26 C25 -7.2(6)
C34 C25 C26 C22 -150.8(3)
C33 C25 C26 C22 87.9(4)
C24 C25 C26 C22 -27.5(4)
C34 C25 C26 C18 30.5(6)
C33 C25 C26 C18 -90.7(4)
C24 C25 C26 C18 153.8(4)
P2 O8 C27 C28 90.7(3)
P2 O8 C27 C34 -86.0(3)
C34 C27 C28 C29 2.4(5)
O8 C27 C28 C29 -174.3(3)
C27 C28 C29 C30 2.1(6)
C28 C29 C30 C31 -2.9(6)
C29 C30 C31 C34 -0.8(6)
C29 C30 C31 C32 179.6(4)
C30 C31 C32 C33 -165.4(4)
C34 C31 C32 C33 14.9(4)
C31 C32 C33 C25 -29.1(4)
C34 C25 C33 C32 31.8(4)
C26 C25 C33 C32 165.4(3)
C24 C25 C33 C32 -85.0(4)
C28 C27 C34 C31 -5.9(5)
O8 C27 C34 C31 170.7(3)
C28 C27 C34 C25 172.9(3)
O8 C27 C34 C25 -10.5(6)
C30 C31 C34 C27 5.1(5)
C32 C31 C34 C27 -175.1(3)
C30 C31 C34 C25 -173.9(3)
C32 C31 C34 C25 5.8(4)
C26 C25 C34 C27 30.6(6)
C33 C25 C34 C27 157.6(4)
C24 C25 C34 C27 -87.2(4)
C26 C25 C34 C31 -150.6(3)
C33 C25 C34 C31 -23.6(4)
C24 C25 C34 C31 91.6(4)
P3 O12 C35 C36 86.9(4)
P3 O12 C35 C43 -89.4(4)
C43 C35 C36 C37 1.1(6)
O12 C35 C36 C37 -175.0(4)
C35 C36 C37 C38 2.4(7)
C36 C37 C38 C39 -2.4(7)
C37 C38 C39 C43 -1.2(7)
C37 C38 C39 C40 175.7(5)
C38 C39 C40 C41 -161.5(5)
C43 C39 C40 C41 15.6(5)
C39 C40 C41 C42 -30.4(5)
C40 C41 C42 C51 163.2(4)
C40 C41 C42 C43 32.6(4)
C40 C41 C42 C50 -85.0(4)
C36 C35 C43 C39 -4.6(6)
O12 C35 C43 C39 171.6(3)
C36 C35 C43 C42 176.9(4)
O12 C35 C43 C42 -6.8(6)
C38 C39 C43 C35 4.5(6)
C40 C39 C43 C35 -172.9(4)
C38 C39 C43 C42 -176.7(4)
C40 C39 C43 C42 5.9(5)
C51 C42 C43 C35 31.2(7)
C41 C42 C43 C35 154.6(4)
C50 C42 C43 C35 -88.9(5)
C51 C42 C43 C39 -147.4(4)
C41 C42 C43 C39 -24.0(4)
C50 C42 C43 C39 92.5(4)
P3 O11 C44 C45 91.8(3)
P3 O11 C44 C51 -87.1(4)
C51 C44 C45 C46 2.6(6)
O11 C44 C45 C46 -176.2(3)
C44 C45 C46 C47 0.8(6)
C45 C46 C47 C48 -0.4(6)
C46 C47 C48 C51 -3.3(6)
C46 C47 C48 C49 175.3(4)
C51 C48 C49 C50 13.4(5)
C47 C48 C49 C50 -165.3(4)
C48 C49 C50 C42 -28.9(4)
C51 C42 C50 C49 33.5(4)
C43 C42 C50 C49 165.5(3)
C41 C42 C50 C49 -85.0(4)
C45 C44 C51 C48 -6.2(6)
O11 C44 C51 C48 172.6(3)
C45 C44 C51 C42 172.6(4)
O11 C44 C51 C42 -8.6(6)
C47 C48 C51 C44 6.5(6)
C49 C48 C51 C44 -172.3(4)
C47 C48 C51 C42 -172.5(4)
C49 C48 C51 C42 8.7(5)
C43 C42 C51 C44 29.7(7)
C41 C42 C51 C44 -87.7(5)
C50 C42 C51 C44 154.8(4)
C43 C42 C51 C48 -151.5(4)
C41 C42 C51 C48 91.1(4)
C50 C42 C51 C48 -26.4(4)
P4 O15 C52 C60 -89.2(4)
P4 O15 C52 C53 88.9(4)
C60 C52 C53 C54 0.9(6)
O15 C52 C53 C54 -177.2(4)
C52 C53 C54 C55 1.9(7)
C53 C54 C55 C56 -1.8(8)
C54 C55 C56 C60 -1.2(8)
C54 C55 C56 C57 177.5(6)
C55 C56 C57 C58 -161.0(6)
C60 C56 C57 C58 17.8(7)
C56 C57 C58 C59 -32.8(6)
C57 C58 C59 C60 35.2(5)
C57 C58 C59 C68 166.3(4)
C57 C58 C59 C67 -82.5(5)
C53 C52 C60 C56 -3.7(6)
O15 C52 C60 C56 174.3(4)
C53 C52 C60 C59 175.4(4)
O15 C52 C60 C59 -6.5(7)
C55 C56 C60 C52 3.9(7)
C57 C56 C60 C52 -175.0(5)
C55 C56 C60 C59 -175.5(5)
C57 C56 C60 C59 5.6(6)
C68 C59 C60 C52 31.8(7)
C67 C59 C60 C52 -89.1(5)
C58 C59 C60 C52 155.0(5)
C68 C59 C60 C56 -149.0(4)
C67 C59 C60 C56 90.1(5)
C58 C59 C60 C56 -25.8(5)
P4 O16 C61 C68 -85.5(4)
P4 O16 C61 C62 92.9(4)
C68 C61 C62 C63 0.9(7)
O16 C61 C62 C63 -177.4(4)
C61 C62 C63 C64 4.3(7)
C62 C63 C64 C65 -3.3(7)
C63 C64 C65 C68 -3.0(7)
C63 C64 C65 C66 175.4(5)
C68 C65 C66 C67 13.4(6)
C64 C65 C66 C67 -165.2(5)
C60 C59 C67 C66 166.5(4)
C68 C59 C67 C66 34.0(5)
C58 C59 C67 C66 -82.9(5)
C65 C66 C67 C59 -29.4(6)
C64 C65 C68 C61 8.0(7)
C66 C65 C68 C61 -170.7(4)
C64 C65 C68 C59 -173.1(4)
C66 C65 C68 C59 8.2(5)
C62 C61 C68 C65 -7.0(6)
O16 C61 C68 C65 171.3(4)
C62 C61 C68 C59 174.5(4)
O16 C61 C68 C59 -7.2(7)
C60 C59 C68 C65 -151.8(4)
C67 C59 C68 C65 -26.3(5)
C58 C59 C68 C65 89.7(5)
C60 C59 C68 C61 26.8(7)
C67 C59 C68 C61 152.4(5)
C58 C59 C68 C61 -91.7(5)

loop_
_platon_squeeze_void_nr
_platon_squeeze_void_average_x
_platon_squeeze_void_average_y
_platon_squeeze_void_average_z
_platon_squeeze_void_volume
_platon_squeeze_void_count_electrons
_platon_squeeze_void_content
1 0.118 0.605 -0.126 1966 833 ' '
